data_4105919
loop_
_publ_author_name
'Ian J. Casely'
'Joseph W. Ziller'
'Ming Fang'
'Filipp Furche'
'William J. Evans'

_publ_section_title
;
 Facile Bismuth-Oxygen Bond Cleavage, C-H Activation, and Formation of a
 Monodentate Carbon-Bound Oxyaryl Dianion, (C6H2tBu2-3,5-O-4)2-
;
_journal_name_full 'Journal of the American Chemical Society'
_journal_page_first 5244
_journal_page_last 5247
_journal_paper_doi 10.1021/ja201128d
_journal_volume 133
_journal_year 2011
_chemical_formula_sum 'C28 H37 Bi N2 O2'
_chemical_formula_weight 642.58
_chemical_name_systematic
; 
 ? 
;
_space_group_IT_number 19
_symmetry_cell_setting orthorhombic
_symmetry_space_group_name_Hall 'P 2ac 2ab'
_symmetry_space_group_name_H-M 'P 21 21 21'
_atom_sites_solution_hydrogens geom
_atom_sites_solution_primary direct
_atom_sites_solution_secondary difmap
_audit_creation_method SHELXTL
_cell_angle_alpha 90.00
_cell_angle_beta 90.00
_cell_angle_gamma 90.00
_cell_formula_units_Z 4
_cell_length_a 13.2256(7)
_cell_length_b 13.4893(7)
_cell_length_c 15.2210(8)
_cell_measurement_reflns_used 9058
_cell_measurement_temperature 143(2)
_cell_measurement_theta_max 28.23
_cell_measurement_theta_min 2.54
_cell_volume 2715.5(2)
_computing_cell_refinement 'Bruker SAINT'
_computing_data_collection 'Bruker APEX2'
_computing_data_reduction 'Bruker SAINT'
_computing_molecular_graphics 'Bruker SHELXTL'
_computing_publication_material 'Bruker SHELXTL'
_computing_structure_refinement 'SHELXL-97 (Sheldrick, 2008)'
_computing_structure_solution 'SHELXS-97 (Sheldrick, 2008)'
_diffrn_ambient_temperature 143(2)
_diffrn_measured_fraction_theta_full 0.949
_diffrn_measured_fraction_theta_max 0.949
_diffrn_measurement_device_type 'Bruker APEX-II CCD'
_diffrn_measurement_method '\f and \w scans'
_diffrn_radiation_monochromator graphite
_diffrn_radiation_source 'fine-focus sealed tube'
_diffrn_radiation_type MoK\a
_diffrn_radiation_wavelength 0.71073
_diffrn_reflns_av_R_equivalents 0.0194
_diffrn_reflns_av_sigmaI/netI 0.0149
_diffrn_reflns_limit_h_max 16
_diffrn_reflns_limit_h_min -16
_diffrn_reflns_limit_k_max 18
_diffrn_reflns_limit_k_min -18
_diffrn_reflns_limit_l_max 20
_diffrn_reflns_limit_l_min -20
_diffrn_reflns_number 31571
_diffrn_reflns_theta_full 28.48
_diffrn_reflns_theta_max 28.48
_diffrn_reflns_theta_min 2.02
_exptl_absorpt_coefficient_mu 6.518
_exptl_absorpt_correction_T_max 0.4354
_exptl_absorpt_correction_T_min 0.3556
_exptl_absorpt_correction_type numerical
_exptl_absorpt_process_details 'Bruker SADABS'
_exptl_crystal_colour colorless
_exptl_crystal_density_diffrn 1.572
_exptl_crystal_density_meas ?
_exptl_crystal_description irregular
_exptl_crystal_F_000 1272
_exptl_crystal_size_max 0.20
_exptl_crystal_size_mid 0.20
_exptl_crystal_size_min 0.15
_refine_diff_density_max 0.780
_refine_diff_density_min -0.352
_refine_diff_density_rms 0.067
_refine_ls_abs_structure_details 'Flack H D (1983), Acta Cryst. A39, 876-881'
_refine_ls_abs_structure_Flack -0.029(4)
_refine_ls_extinction_method none
_refine_ls_goodness_of_fit_ref 1.026
_refine_ls_hydrogen_treatment constr
_refine_ls_matrix_type full
_refine_ls_number_parameters 306
_refine_ls_number_reflns 6368
_refine_ls_number_restraints 0
_refine_ls_restrained_S_all 1.026
_refine_ls_R_factor_all 0.0152
_refine_ls_R_factor_gt 0.0146
_refine_ls_shift/su_max 0.009
_refine_ls_shift/su_mean 0.000
_refine_ls_structure_factor_coef Fsqd
_refine_ls_weighting_details 'calc w=1/[\s^2^(Fo^2^)+(0.0245P)^2^+0.3774P] where P=(Fo^2^+2Fc^2^)/3'
_refine_ls_weighting_scheme calc
_refine_ls_wR_factor_gt 0.0356
_refine_ls_wR_factor_ref 0.0358
_reflns_number_gt 6243
_reflns_number_total 6368
_reflns_threshold_expression >2sigma(I)
_cod_data_source_file ja201128d_si_001.cif
_cod_data_source_block ijc18
_cod_depositor_comments
;
The following automatic conversions were performed:

'_exptl_crystal_density_meas' value 'none' was changed to '?' - the
value is perceived as not measured.

Automatic conversion script
Id: cif_fix_values 3008 2015-01-20 13:52:24Z robertas 
;
_cod_database_code 4105919

loop_
_symmetry_equiv_pos_as_xyz
'x, y, z'
'-x+1/2, -y, z+1/2'
'-x, y+1/2, -z+1/2'
'x+1/2, -y+1/2, -z'

loop_
_atom_site_label
_atom_site_type_symbol
_atom_site_fract_x
_atom_site_fract_y
_atom_site_fract_z
_atom_site_U_iso_or_equiv
_atom_site_adp_type
_atom_site_occupancy
_atom_site_symmetry_multiplicity
_atom_site_calc_flag
_atom_site_refinement_flags
Bi1 Bi 0.787211(6) 1.217492(6) 0.695267(5) 0.01755(3) Uani 1 1 d .
O1 O 0.94326(13) 1.28342(16) 0.72658(11) 0.0285(4) Uani 1 1 d .
O2 O 0.64337(13) 1.15276(15) 0.63158(11) 0.0278(4) Uani 1 1 d .
N1 N 0.79542(15) 1.35663(13) 0.58523(13) 0.0210(4) Uani 1 1 d .
N2 N 0.83343(15) 1.03993(15) 0.72806(13) 0.0211(4) Uani 1 1 d .
C1 C 0.85432(17) 1.15632(17) 0.57597(15) 0.0185(4) Uani 1 1 d .
C2 C 0.88314(17) 1.21916(19) 0.50875(15) 0.0217(4) Uani 1 1 d .
C3 C 0.92109(19) 1.17929(19) 0.43111(16) 0.0255(5) Uani 1 1 d .
H3A H 0.9400 1.2216 0.3840 0.031 Uiso 1 1 calc R
C4 C 0.93114(19) 1.0771(2) 0.42305(17) 0.0272(5) Uani 1 1 d .
H4A H 0.9575 1.0497 0.3703 0.033 Uiso 1 1 calc R
C5 C 0.90328(19) 1.01499(19) 0.49088(17) 0.0251(5) Uani 1 1 d .
H5A H 0.9114 0.9454 0.4847 0.030 Uiso 1 1 calc R
C6 C 0.86323(18) 1.05356(17) 0.56844(15) 0.0207(5) Uani 1 1 d .
C7 C 0.87780(19) 1.32985(18) 0.52386(18) 0.0244(5) Uani 1 1 d .
H7A H 0.9431 1.3532 0.5480 0.029 Uiso 1 1 calc R
H7B H 0.8667 1.3637 0.4670 0.029 Uiso 1 1 calc R
C8 C 0.69743(19) 1.3593(2) 0.53923(19) 0.0318(6) Uani 1 1 d .
H8A H 0.6997 1.4095 0.4927 0.048 Uiso 1 1 calc R
H8B H 0.6438 1.3761 0.5811 0.048 Uiso 1 1 calc R
H8C H 0.6836 1.2942 0.5133 0.048 Uiso 1 1 calc R
C9 C 0.8166(2) 1.45442(19) 0.6250(2) 0.0309(6) Uani 1 1 d .
H9A H 0.8288 1.5031 0.5784 0.046 Uiso 1 1 calc R
H9B H 0.8765 1.4496 0.6626 0.046 Uiso 1 1 calc R
H9C H 0.7584 1.4754 0.6603 0.046 Uiso 1 1 calc R
C10 C 0.82422(19) 0.98919(18) 0.64183(16) 0.0222(5) Uani 1 1 d .
H10A H 0.7524 0.9727 0.6308 0.027 Uiso 1 1 calc R
H10B H 0.8630 0.9264 0.6433 0.027 Uiso 1 1 calc R
C11 C 0.76236(19) 0.9971(2) 0.79245(18) 0.0304(6) Uani 1 1 d .
H11A H 0.7750 0.9259 0.7981 0.046 Uiso 1 1 calc R
H11B H 0.6928 1.0079 0.7724 0.046 Uiso 1 1 calc R
H11C H 0.7720 1.0293 0.8496 0.046 Uiso 1 1 calc R
C12 C 0.93810(19) 1.03177(19) 0.76056(17) 0.0253(5) Uani 1 1 d .
H12A H 0.9548 0.9618 0.7701 0.038 Uiso 1 1 calc R
H12B H 0.9445 1.0680 0.8161 0.038 Uiso 1 1 calc R
H12C H 0.9846 1.0601 0.7171 0.038 Uiso 1 1 calc R
C13 C 1.00968(19) 1.26516(17) 0.78933(16) 0.0228(5) Uani 1 1 d .
C14 C 1.1086(2) 1.23648(18) 0.7657(2) 0.0298(6) Uani 1 1 d .
C15 C 1.1785(2) 1.2178(2) 0.8316(3) 0.0481(8) Uani 1 1 d .
H15A H 1.2452 1.1987 0.8159 0.058 Uiso 1 1 calc R
C16 C 1.1534(3) 1.2262(2) 0.9195(2) 0.0530(10) Uani 1 1 d .
H16A H 1.2023 1.2125 0.9636 0.064 Uiso 1 1 calc R
C17 C 1.0579(3) 1.2544(2) 0.9423(2) 0.0452(9) Uani 1 1 d .
H17A H 1.0408 1.2600 1.0027 0.054 Uiso 1 1 calc R
C18 C 0.9852(2) 1.2751(2) 0.87926(17) 0.0328(6) Uani 1 1 d .
C19 C 1.1344(2) 1.2258(2) 0.6702(2) 0.0426(7) Uani 1 1 d .
H19A H 1.1215 1.2887 0.6399 0.064 Uiso 1 1 calc R
H19B H 1.0925 1.1736 0.6441 0.064 Uiso 1 1 calc R
H19C H 1.2059 1.2082 0.6641 0.064 Uiso 1 1 calc R
C21 C 0.56413(17) 1.09799(17) 0.65308(16) 0.0203(5) Uani 1 1 d .
C20 C 0.8823(3) 1.3092(3) 0.9056(2) 0.0600(11) Uani 1 1 d .
H20A H 0.8841 1.3334 0.9662 0.090 Uiso 1 1 calc R
H20B H 0.8346 1.2538 0.9012 0.090 Uiso 1 1 calc R
H20C H 0.8605 1.3629 0.8665 0.090 Uiso 1 1 calc R
C22 C 0.50592(18) 1.11764(17) 0.72879(16) 0.0205(5) Uani 1 1 d .
C23 C 0.42140(19) 1.05884(19) 0.74672(18) 0.0259(5) Uani 1 1 d .
H23A H 0.3816 1.0728 0.7972 0.031 Uiso 1 1 calc R
C24 C 0.3944(2) 0.98061(19) 0.6926(2) 0.0321(5) Uani 1 1 d .
H24A H 0.3374 0.9406 0.7062 0.039 Uiso 1 1 calc R
C25 C 0.4514(2) 0.96175(19) 0.61856(18) 0.0285(6) Uani 1 1 d .
H25A H 0.4329 0.9084 0.5812 0.034 Uiso 1 1 calc R
C26 C 0.53530(19) 1.01882(18) 0.59733(16) 0.0228(5) Uani 1 1 d .
C27 C 0.53351(19) 1.2019(2) 0.78830(16) 0.0284(6) Uani 1 1 d .
H27A H 0.4792 1.2125 0.8310 0.043 Uiso 1 1 calc R
H27B H 0.5430 1.2623 0.7534 0.043 Uiso 1 1 calc R
H27C H 0.5964 1.1861 0.8194 0.043 Uiso 1 1 calc R
C28 C 0.5925(2) 0.9998(2) 0.51308(17) 0.0332(6) Uani 1 1 d .
H28A H 0.5464 0.9722 0.4691 0.050 Uiso 1 1 calc R
H28B H 0.6474 0.9527 0.5243 0.050 Uiso 1 1 calc R
H28C H 0.6208 1.0623 0.4913 0.050 Uiso 1 1 calc R

loop_
_atom_site_aniso_label
_atom_site_aniso_U_11
_atom_site_aniso_U_22
_atom_site_aniso_U_33
_atom_site_aniso_U_23
_atom_site_aniso_U_13
_atom_site_aniso_U_12
Bi1 0.01612(4) 0.01967(4) 0.01687(4) -0.00094(3) 0.00072(3) -0.00048(3)
O1 0.0220(8) 0.0382(9) 0.0254(8) -0.0017(8) -0.0038(7) -0.0057(9)
O2 0.0215(8) 0.0390(10) 0.0228(8) -0.0032(8) 0.0003(7) -0.0067(8)
N1 0.0194(9) 0.0172(8) 0.0264(9) 0.0025(8) -0.0006(9) 0.0006(8)
N2 0.0237(10) 0.0199(10) 0.0196(9) 0.0056(8) -0.0027(8) -0.0014(8)
C1 0.0150(10) 0.0190(10) 0.0215(10) -0.0002(9) -0.0024(9) -0.0011(9)
C2 0.0185(10) 0.0218(10) 0.0247(11) 0.0014(11) 0.0000(8) -0.0023(10)
C3 0.0212(12) 0.0325(13) 0.0229(12) 0.0014(10) 0.0048(9) -0.0032(10)
C4 0.0218(12) 0.0338(13) 0.0260(12) -0.0097(11) 0.0036(10) -0.0002(10)
C5 0.0235(12) 0.0221(12) 0.0298(13) -0.0048(10) -0.0025(10) 0.0019(10)
C6 0.0170(10) 0.0214(11) 0.0238(12) 0.0011(9) -0.0051(9) -0.0001(9)
C7 0.0226(12) 0.0212(12) 0.0295(13) 0.0039(10) 0.0047(10) -0.0030(9)
C8 0.0262(14) 0.0318(14) 0.0374(14) 0.0079(11) -0.0081(11) -0.0007(11)
C9 0.0316(14) 0.0202(12) 0.0409(15) -0.0022(11) 0.0028(11) 0.0003(10)
C10 0.0230(11) 0.0176(11) 0.0261(12) -0.0011(9) -0.0039(9) 0.0004(9)
C11 0.0268(13) 0.0324(13) 0.0321(14) 0.0121(11) 0.0008(10) -0.0004(10)
C12 0.0232(12) 0.0259(12) 0.0269(12) 0.0027(10) -0.0070(10) 0.0028(10)
C13 0.0255(11) 0.0190(11) 0.0240(12) -0.0030(9) -0.0026(9) -0.0064(9)
C14 0.0265(13) 0.0195(13) 0.0434(15) -0.0084(11) -0.0018(11) -0.0006(10)
C15 0.0405(16) 0.0229(13) 0.081(2) -0.0097(16) -0.0245(16) 0.0060(13)
C16 0.079(3) 0.0231(14) 0.057(2) 0.0067(15) -0.0435(19) -0.0039(17)
C17 0.083(3) 0.0245(13) 0.0282(14) 0.0051(11) -0.0157(16) -0.0193(15)
C18 0.0444(15) 0.0304(14) 0.0235(12) -0.0033(12) 0.0026(11) -0.0174(13)
C19 0.0324(14) 0.0428(16) 0.0527(18) -0.0218(15) 0.0132(13) -0.0099(14)
C21 0.0168(11) 0.0225(11) 0.0216(11) 0.0028(9) -0.0041(9) 0.0034(9)
C20 0.051(2) 0.094(3) 0.0354(17) -0.0290(19) 0.0200(15) -0.0239(19)
C22 0.0192(11) 0.0209(11) 0.0214(11) 0.0018(9) -0.0011(9) 0.0036(9)
C23 0.0230(12) 0.0264(12) 0.0283(13) 0.0040(10) 0.0044(10) 0.0009(10)
C24 0.0293(13) 0.0265(12) 0.0406(14) 0.0059(13) 0.0006(13) -0.0080(10)
C25 0.0340(14) 0.0189(12) 0.0327(14) -0.0024(10) -0.0082(11) 0.0003(10)
C26 0.0244(12) 0.0221(11) 0.0219(12) -0.0013(9) -0.0038(9) 0.0058(9)
C27 0.0261(12) 0.0334(14) 0.0257(13) -0.0086(10) 0.0011(9) -0.0026(10)
C28 0.0336(15) 0.0429(16) 0.0231(13) -0.0100(12) -0.0027(11) 0.0077(12)

loop_
_atom_type_symbol
_atom_type_description
_atom_type_scat_dispersion_real
_atom_type_scat_dispersion_imag
_atom_type_scat_source
C C 0.0033 0.0016 'International Tables Vol C Tables 4.2.6.8 and 6.1.1.4'
H H 0.0000 0.0000 'International Tables Vol C Tables 4.2.6.8 and 6.1.1.4'
N N 0.0061 0.0033 'International Tables Vol C Tables 4.2.6.8 and 6.1.1.4'
O O 0.0106 0.0060 'International Tables Vol C Tables 4.2.6.8 and 6.1.1.4'
Bi Bi -4.1077 10.2566 'International Tables Vol C Tables 4.2.6.8 and 6.1.1.4'

loop_
_geom_angle_atom_site_label_1
_geom_angle_atom_site_label_2
_geom_angle_atom_site_label_3
_geom_angle
C1 Bi1 O1 87.34(7)
C1 Bi1 O2 80.95(7)
O1 Bi1 O2 167.06(6)
C1 Bi1 N1 73.20(7)
O1 Bi1 N1 79.09(7)
O2 Bi1 N1 92.19(6)
C1 Bi1 N2 72.97(7)
O1 Bi1 N2 96.25(7)
O2 Bi1 N2 85.61(7)
N1 Bi1 N2 146.02(6)
C13 O1 Bi1 132.48(16)
C21 O2 Bi1 139.51(15)
C8 N1 C9 109.8(2)
C8 N1 C7 110.7(2)
C9 N1 C7 109.69(19)
C8 N1 Bi1 107.26(14)
C9 N1 Bi1 113.63(16)
C7 N1 Bi1 105.64(13)
C12 N2 C11 110.25(19)
C12 N2 C10 109.83(19)
C11 N2 C10 110.8(2)
C12 N2 Bi1 111.40(15)
C11 N2 Bi1 110.40(15)
C10 N2 Bi1 104.06(13)
C2 C1 C6 121.7(2)
C2 C1 Bi1 119.74(17)
C6 C1 Bi1 118.55(17)
C1 C2 C3 119.4(2)
C1 C2 C7 118.7(2)
C3 C2 C7 121.8(2)
C4 C3 C2 119.5(2)
C5 C4 C3 120.7(2)
C4 C5 C6 120.6(2)
C5 C6 C1 118.2(2)
C5 C6 C10 122.9(2)
C1 C6 C10 118.9(2)
N1 C7 C2 111.8(2)
N2 C10 C6 111.20(19)
O1 C13 C14 118.9(2)
O1 C13 C18 122.1(2)
C14 C13 C18 119.0(2)
C15 C14 C13 118.9(3)
C15 C14 C19 122.2(3)
C13 C14 C19 118.9(3)
C16 C15 C14 121.7(3)
C17 C16 C15 119.4(3)
C16 C17 C18 121.5(3)
C17 C18 C13 119.5(3)
C17 C18 C20 120.6(3)
C13 C18 C20 119.9(3)
O2 C21 C22 122.0(2)
O2 C21 C26 119.1(2)
C22 C21 C26 119.0(2)
C23 C22 C21 119.3(2)
C23 C22 C27 120.5(2)
C21 C22 C27 120.2(2)
C24 C23 C22 121.5(2)
C25 C24 C23 119.0(2)
C24 C25 C26 121.7(2)
C25 C26 C21 119.6(2)
C25 C26 C28 120.2(2)
C21 C26 C28 120.1(2)

loop_
_geom_bond_atom_site_label_1
_geom_bond_atom_site_label_2
_geom_bond_distance
Bi1 C1 2.183(2)
Bi1 O1 2.2972(17)
Bi1 O2 2.3068(17)
Bi1 N1 2.5178(18)
Bi1 N2 2.522(2)
O1 C13 1.321(3)
O2 C21 1.323(3)
N1 C8 1.473(3)
N1 C9 1.478(3)
N1 C7 1.480(3)
N2 C12 1.474(3)
N2 C11 1.476(3)
N2 C10 1.485(3)
C1 C2 1.382(3)
C1 C6 1.396(3)
C2 C3 1.392(3)
C2 C7 1.512(3)
C3 C4 1.390(4)
C4 C5 1.380(4)
C5 C6 1.395(3)
C6 C10 1.506(3)
C13 C14 1.411(4)
C13 C18 1.413(3)
C14 C15 1.387(4)
C14 C19 1.500(4)
C15 C16 1.383(5)
C16 C17 1.365(6)
C17 C18 1.386(4)
C18 C20 1.492(5)
C21 C22 1.411(3)
C21 C26 1.416(3)
C22 C23 1.398(3)
C22 C27 1.499(3)
C23 C24 1.386(4)
C24 C25 1.379(4)
C25 C26 1.388(4)
C26 C28 1.511(4)

loop_
_geom_torsion_atom_site_label_1
_geom_torsion_atom_site_label_2
_geom_torsion_atom_site_label_3
_geom_torsion_atom_site_label_4
_geom_torsion
C1 Bi1 O1 C13 -113.3(2)
O2 Bi1 O1 C13 -138.5(3)
N1 Bi1 O1 C13 173.3(2)
N2 Bi1 O1 C13 -40.8(2)
C1 Bi1 O2 C21 132.9(3)
O1 Bi1 O2 C21 158.3(3)
N1 Bi1 O2 C21 -154.5(2)
N2 Bi1 O2 C21 59.5(2)
C1 Bi1 N1 C8 93.60(17)
O1 Bi1 N1 C8 -175.89(17)
O2 Bi1 N1 C8 13.74(16)
N2 Bi1 N1 C8 99.14(18)
C1 Bi1 N1 C9 -144.82(18)
O1 Bi1 N1 C9 -54.31(16)
O2 Bi1 N1 C9 135.32(16)
N2 Bi1 N1 C9 -139.29(16)
C1 Bi1 N1 C7 -24.53(15)
O1 Bi1 N1 C7 65.98(15)
O2 Bi1 N1 C7 -104.39(15)
N2 Bi1 N1 C7 -19.0(2)
C1 Bi1 N2 C12 88.46(16)
O1 Bi1 N2 C12 3.18(16)
O2 Bi1 N2 C12 170.32(16)
N1 Bi1 N2 C12 82.92(19)
C1 Bi1 N2 C11 -148.70(17)
O1 Bi1 N2 C11 126.02(16)
O2 Bi1 N2 C11 -66.84(16)
N1 Bi1 N2 C11 -154.24(15)
C1 Bi1 N2 C10 -29.82(14)
O1 Bi1 N2 C10 -115.09(14)
O2 Bi1 N2 C10 52.04(14)
N1 Bi1 N2 C10 -35.4(2)
O1 Bi1 C1 C2 -69.16(18)
O2 Bi1 C1 C2 105.32(18)
N1 Bi1 C1 C2 10.24(17)
N2 Bi1 C1 C2 -166.52(19)
O1 Bi1 C1 C6 113.35(18)
O2 Bi1 C1 C6 -72.17(18)
N1 Bi1 C1 C6 -167.24(19)
N2 Bi1 C1 C6 15.99(17)
C6 C1 C2 C3 0.7(3)
Bi1 C1 C2 C3 -176.74(17)
C6 C1 C2 C7 -176.0(2)
Bi1 C1 C2 C7 6.6(3)
C1 C2 C3 C4 -1.2(4)
C7 C2 C3 C4 175.4(2)
C2 C3 C4 C5 0.4(4)
C3 C4 C5 C6 0.9(4)
C4 C5 C6 C1 -1.4(4)
C4 C5 C6 C10 175.2(2)
C2 C1 C6 C5 0.6(3)
Bi1 C1 C6 C5 178.04(17)
C2 C1 C6 C10 -176.1(2)
Bi1 C1 C6 C10 1.3(3)
C8 N1 C7 C2 -80.9(2)
C9 N1 C7 C2 157.8(2)
Bi1 N1 C7 C2 34.9(2)
C1 C2 C7 N1 -30.9(3)
C3 C2 C7 N1 152.5(2)
C12 N2 C10 C6 -80.0(2)
C11 N2 C10 C6 158.0(2)
Bi1 N2 C10 C6 39.4(2)
C5 C6 C10 N2 152.2(2)
C1 C6 C10 N2 -31.3(3)
Bi1 O1 C13 C14 122.6(2)
Bi1 O1 C13 C18 -58.6(3)
O1 C13 C14 C15 179.7(2)
C18 C13 C14 C15 0.8(4)
O1 C13 C14 C19 -1.2(4)
C18 C13 C14 C19 179.9(2)
C13 C14 C15 C16 0.2(4)
C19 C14 C15 C16 -178.9(3)
C14 C15 C16 C17 -0.6(5)
C15 C16 C17 C18 -0.1(5)
C16 C17 C18 C13 1.2(4)
C16 C17 C18 C20 -177.9(3)
O1 C13 C18 C17 179.7(3)
C14 C13 C18 C17 -1.5(4)
O1 C13 C18 C20 -1.3(4)
C14 C13 C18 C20 177.6(3)
Bi1 O2 C21 C22 48.2(3)
Bi1 O2 C21 C26 -133.4(2)
O2 C21 C22 C23 178.2(2)
C26 C21 C22 C23 -0.2(3)
O2 C21 C22 C27 -0.6(3)
C26 C21 C22 C27 -179.0(2)
C21 C22 C23 C24 1.1(4)
C27 C22 C23 C24 179.9(2)
C22 C23 C24 C25 -1.2(4)
C23 C24 C25 C26 0.3(4)
C24 C25 C26 C21 0.6(4)
C24 C25 C26 C28 -176.5(2)
O2 C21 C26 C25 -179.1(2)
C22 C21 C26 C25 -0.6(3)
O2 C21 C26 C28 -2.0(3)
C22 C21 C26 C28 176.4(2)
